data_7714749
loop_
_publ_author_name
'Jiao, Zixian'
'Quah, Jasmine'
'Syed, Tajamul Hussain'
'Wei, Wei'
'Zhang, Bingbing'
'Wang, Fei'
'Wang, Jian'

_publ_section_title
;
 Synthesis, crystal and electronic structures, linear and nonlinear
 optical properties, and photocurrent response of oxyhalides
 CeHaVIO<sub>4</sub> (Ha = Cl, Br; VI = Mo, W).
;
_journal_issue 5
_journal_name_full 'Dalton transactions (Cambridge, England : 2003)'
_journal_page_first 2029
_journal_page_last 2038
_journal_paper_doi 10.1039/d3dt03640e
_journal_volume 53
_journal_year 2024
_chemical_formula_sum 'Br Ce Mo O4'
_chemical_formula_weight 380
_space_group_IT_number 7
_space_group_name_Hall 'P -2yc'
_space_group_name_H-M_alt 'P 1 c 1'
_symmetry_cell_setting monoclinic
_symmetry_Int_Tables_number 7
_symmetry_space_group_name_Hall 'P -2yc'
_symmetry_space_group_name_H-M 'P 1 c 1'
_audit_update_record
;
2023-10-20 deposited with the CCDC.	2023-12-15 downloaded from the CCDC.
;
_cell_angle_alpha 90
_cell_angle_beta 90.0106
_cell_angle_gamma 90
_cell_formula_units_Z 4
_cell_length_a 9.77750(10)
_cell_length_b 5.82090(10)
_cell_length_c 8.03220(10)
_cell_measurement_reflns_used 19226
_cell_measurement_temperature 296.36(13)
_cell_measurement_theta_max 38.19
_cell_measurement_theta_min 2.57
_cell_volume 457.143(11)
_computing_cell_refinement 'CrysAlisPro 1.171.42.53a (Rigaku OD, 2022)'
_computing_data_collection 'CrysAlisPro 1.171.42.53a (Rigaku OD, 2022)'
_computing_data_reduction 'CrysAlisPro 1.171.42.53a (Rigaku OD, 2022)'
_diffrn_ambient_temperature 296.36
_diffrn_detector 'Hybrid Pixel Array Detector'
_diffrn_detector_area_resol_mean 10.0000
_diffrn_measured_fraction_theta_full 0.98
_diffrn_measured_fraction_theta_max 0.97
_diffrn_measurement_device 'four-circle diffractometer'
_diffrn_measurement_device_type 'XtaLAB Synergy, Dualflex, HyPix'
_diffrn_measurement_method '\w scans'
_diffrn_radiation_monochromator mirror
_diffrn_radiation_probe x-ray
_diffrn_radiation_source 'X-ray tube'
_diffrn_radiation_type 'Mo K\a'
_diffrn_radiation_wavelength 0.71073
_diffrn_reflns_av_R_equivalents 0.0242
_diffrn_reflns_av_unetI/netI 0.0148
_diffrn_reflns_limit_h_max 16
_diffrn_reflns_limit_h_min -16
_diffrn_reflns_limit_k_max 9
_diffrn_reflns_limit_k_min -10
_diffrn_reflns_limit_l_max 13
_diffrn_reflns_limit_l_min -13
_diffrn_reflns_number 21979
_diffrn_reflns_theta_full 37.84
_diffrn_reflns_theta_max 38.1
_diffrn_reflns_theta_min 3.5
_diffrn_source 'micro-focus sealed X-ray tube'
_exptl_absorpt_coefficient_mu 21.201
_exptl_absorpt_correction_T_max 0.474
_exptl_absorpt_correction_T_min 0.31
_exptl_absorpt_correction_type gaussian
_exptl_absorpt_process_details
;
CrysAlisPro 1.171.42.53a (Rigaku Oxford Diffraction, 2022)
Numerical absorption correction based on gaussian integration over
a multifaceted crystal model
Empirical absorption correction using spherical harmonics,
implemented in SCALE3 ABSPACK scaling algorithm.
;
_exptl_crystal_colour translucentlightyellow
_exptl_crystal_density_diffrn 5.5207
_exptl_crystal_description block
_exptl_crystal_F_000 668
_exptl_crystal_size_max 0.08
_exptl_crystal_size_mid 0.064
_exptl_crystal_size_min 0.046
_refine_diff_density_max 1.49
_refine_diff_density_min -1.16
_refine_ls_abs_structure_details '  2285 of Friedel pairs used in the refinement'
_refine_ls_abs_structure_Flack 0.033(19)
_refine_ls_extinction_coef 913(15)
_refine_ls_extinction_method 'B-C type 1 Gaussian isotropic (Becker & Coppens, 1974)'
_refine_ls_goodness_of_fit_gt 1.32
_refine_ls_goodness_of_fit_ref 1.32
_refine_ls_number_constraints 2
_refine_ls_number_parameters 91
_refine_ls_number_reflns 4706
_refine_ls_number_restraints 0
_refine_ls_R_factor_all 0.0159
_refine_ls_R_factor_gt 0.0157
_refine_ls_shift/su_max 0.0266
_refine_ls_shift/su_mean 0.0064
_refine_ls_structure_factor_coef F
_refine_ls_weighting_details w=1/(\s^2^(F)+0.0001F^2^)
_refine_ls_weighting_scheme sigma
_refine_ls_wR_factor_gt 0.0193
_refine_ls_wR_factor_ref 0.0194
_reflns_number_gt 4661
_reflns_number_total 4706
_reflns_threshold_expression I>3\s(I)
_cod_data_source_file d3dt03640e2.cif
_cod_data_source_block I
_cod_depositor_comments
;
The following automatic conversions were performed:

data item '_diffrn_radiation_probe' value 'X-ray' was changed to
'x-ray' in accordance with the
/home/data/users/saulius/crontab/automatic-downloads/rss-feeds/RSC/lib/dictionaries/cif_core.dic
dictionary named 'cif_core.dic' version 2.4.2 last updated on
2011-04-26.

Automatic conversion script
Id: cif_fix_values 8170 2020-07-09 18:12:32Z antanas 

 Adding full bibliography for 7714749--7714752.cif.
;
_cod_original_formula_sum 'Br1 Ce1 Mo1 O4'
_cod_database_code 7714749

loop_
_space_group_symop_id
_space_group_symop_operation_xyz
1 x,y,z
2 x,-y,z+1/2

loop_
_atom_site_label
_atom_site_type_symbol
_atom_site_fract_x
_atom_site_fract_y
_atom_site_fract_z
_atom_site_adp_type
_atom_site_U_iso_or_equiv
_atom_site_site_symmetry_multiplicity
_atom_site_occupancy
_atom_site_calc_flag
_atom_site_refinement_flags
_atom_site_disorder_assembly
_atom_site_disorder_group
Mo1 Mo -0.06780(3) 0.49756(5) -0.73530(4) Uani 0.00529(7) 2 1 d . . .
Mo2 Mo -0.34715(3) 0.00631(5) -0.48516(4) Uani 0.00581(7) 2 1 d . . .
Ce1 Ce -0.49130(2) 0.45566(4) -0.70036(2) Uani 0.00712(6) 2 1 d . . .
Ce2 Ce -0.92350(2) 0.95430(4) -0.44924(2) Uani 0.00731(6) 2 1 d . . .
Br1 Br -0.67877(5) 1.0015(2) -0.69846(5) Uani 0.01132(10) 2 1 d . . .
Br2 Br -0.73596(4) 0.4998(2) -0.94860(5) Uani 0.01129(10) 2 1 d . . .
O1 O -0.4326(3) 0.2703(5) -0.9718(4) Uiso 0.0088(6) 2 1 d . . .
O2 O -0.4364(4) 0.7367(5) -0.9225(4) Uiso 0.0091(5) 2 1 d . . .
O3 O -0.9798(4) 0.7704(5) -0.7211(5) Uiso 0.0097(6) 2 1 d . . .
O4 O -0.9833(4) 0.2366(5) -0.6710(4) Uiso 0.0109(6) 2 1 d . . .
O5 O -0.1726(4) -0.0018(9) -0.4374(4) Uiso 0.0136(5) 2 1 d . . .
O6 O -0.2431(3) 0.5214(6) -0.7014(3) Uiso 0.0080(5) 2 1 d . . .
O7 O -0.3583(5) 0.0633(6) -0.7009(4) Uiso 0.0111(8) 2 1 d . . .
O8 O -0.0563(5) 0.4396(6) -0.9504(4) Uiso 0.0113(7) 2 1 d . . .

loop_
_atom_site_aniso_label
_atom_site_aniso_type_symbol
_atom_site_aniso_U_11
_atom_site_aniso_U_22
_atom_site_aniso_U_33
_atom_site_aniso_U_12
_atom_site_aniso_U_13
_atom_site_aniso_U_23
Mo1 Mo 0.00591(13) 0.00450(10) 0.00548(11) -0.00027(7) 0.00019(9) -0.00008(9)
Mo2 Mo 0.00543(13) 0.00607(11) 0.00592(11) 0.00006(8) -0.00010(9) 0.00004(10)
Ce1 Ce 0.00743(10) 0.00834(12) 0.00559(10) -0.00085(7) 0.00022(5) -0.00008(5)
Ce2 Ce 0.00709(10) 0.00896(13) 0.00587(10) 0.00071(7) -0.00009(5) 0.00005(5)
Br1 Br 0.00951(17) 0.01245(16) 0.01201(18) -0.0012(4) 0.00029(13) 0.0007(4)
Br2 Br 0.00910(17) 0.01246(16) 0.01232(18) -0.0007(4) 0.00000(13) -0.0001(4)

loop_
_atom_type_symbol
_atom_type_scat_dispersion_real
_atom_type_scat_dispersion_imag
_atom_type_scat_source
Br -0.2901 2.4595 'International Tables Vol C tables 4.2.6.8 and 6.1.1.1'
Ce -0.2486 2.6331 'International Tables Vol C tables 4.2.6.8 and 6.1.1.1'
Mo -1.6832 0.6857 'International Tables Vol C tables 4.2.6.8 and 6.1.1.1'
O 0.0106 0.0060 'International Tables Vol C tables 4.2.6.8 and 6.1.1.1'

loop_
_exptl_crystal_face_index_h
_exptl_crystal_face_index_k
_exptl_crystal_face_index_l
_exptl_crystal_face_perp_dist
? ? ? ?

loop_
_geom_angle_atom_site_label_1
_geom_angle_atom_site_label_2
_geom_angle_atom_site_label_3
_geom_angle_site_symmetry_1
_geom_angle_site_symmetry_2
_geom_angle_site_symmetry_3
_geom_angle
_geom_angle_publ_flag
Ce2 Mo1 Ce2 1_655 . 2_664 133.341(11) ?
Ce2 Mo1 O3 1_655 . 1_655 33.75(11) ?
Ce2 Mo1 O4 1_655 . 1_655 104.28(11) ?
Ce2 Mo1 O6 1_655 . . 102.46(11) ?
Ce2 Mo1 O8 1_655 . . 134.82(13) ?
Ce2 Mo1 O8 1_655 . 2_565 43.34(9) ?
Ce2 Mo1 O3 2_664 . 1_655 120.45(11) ?
Ce2 Mo1 O4 2_664 . 1_655 46.57(11) ?
Ce2 Mo1 O6 2_664 . . 122.84(11) ?
Ce2 Mo1 O8 2_664 . . 48.62(12) ?
Ce2 Mo1 O8 2_664 . 2_565 126.36(10) ?
O3 Mo1 O4 1_655 . 1_655 120.20(16) ?
O3 Mo1 O6 1_655 . . 112.84(16) ?
O3 Mo1 O8 1_655 . . 101.49(17) ?
O3 Mo1 O8 1_655 . 2_565 77.08(15) ?
O4 Mo1 O6 1_655 . . 118.22(16) ?
O4 Mo1 O8 1_655 . . 95.17(16) ?
O4 Mo1 O8 1_655 . 2_565 80.11(14) ?
O6 Mo1 O8 . . . 103.39(19) ?
O6 Mo1 O8 . . 2_565 83.14(15) ?
O8 Mo1 O8 . . 2_565 173.3(2) ?
Ce1 Mo2 Ce1 . . 2_555 133.538(11) ?
Ce1 Mo2 O1 . . 2_555 121.03(11) ?
Ce1 Mo2 O2 . . 2_565 46.42(10) ?
Ce1 Mo2 O5 . . . 122.05(15) ?
Ce1 Mo2 O7 . . . 48.63(12) ?
Ce1 Mo2 O7 . . 2_555 127.45(10) ?
Ce1 Mo2 O1 2_555 . 2_555 33.61(11) ?
Ce1 Mo2 O2 2_555 . 2_565 103.85(10) ?
Ce1 Mo2 O5 2_555 . . 102.16(14) ?
Ce1 Mo2 O7 2_555 . . 134.42(13) ?
Ce1 Mo2 O7 2_555 . 2_555 42.88(9) ?
O1 Mo2 O2 2_555 . 2_565 119.72(15) ?
O1 Mo2 O5 2_555 . . 114.31(19) ?
O1 Mo2 O7 2_555 . . 101.30(17) ?
O1 Mo2 O7 2_555 . 2_555 76.45(15) ?
O2 Mo2 O5 2_565 . . 115.68(19) ?
O2 Mo2 O7 2_565 . . 95.05(16) ?
O2 Mo2 O7 2_565 . 2_555 81.24(14) ?
O5 Mo2 O7 . . . 106.25(19) ?
O5 Mo2 O7 . . 2_555 79.96(16) ?
O7 Mo2 O7 . . 2_555 173.7(2) ?
Mo2 Ce1 Mo2 . . 2_554 67.189(8) ?
Mo2 Ce1 Ce1 . . 2_564 126.563(8) ?
Mo2 Ce1 Ce1 . . 2_565 66.317(7) ?
Mo2 Ce1 Br1 . . 1_545 66.791(15) ?
Mo2 Ce1 Br2 . . . 134.22(3) ?
Mo2 Ce1 Br2 . . 2_565 92.94(2) ?
Mo2 Ce1 O1 . . . 90.92(7) ?
Mo2 Ce1 O1 . . 2_565 91.27(7) ?
Mo2 Ce1 O2 . . . 140.82(8) ?
Mo2 Ce1 O2 . . 2_565 30.78(7) ?
Mo2 Ce1 O6 . . . 73.45(8) ?
Mo2 Ce1 O7 . . . 30.32(6) ?
Mo2 Ce1 Ce1 2_554 . 2_564 59.554(6) ?
Mo2 Ce1 Ce1 2_554 . 2_565 133.401(8) ?
Mo2 Ce1 Br1 2_554 . 1_545 68.464(14) ?
Mo2 Ce1 Br2 2_554 . . 87.60(2) ?
Mo2 Ce1 Br2 2_554 . 2_565 136.70(3) ?
Mo2 Ce1 O1 2_554 . . 23.74(7) ?
Mo2 Ce1 O1 2_554 . 2_565 143.96(8) ?
Mo2 Ce1 O2 2_554 . . 87.32(7) ?
Mo2 Ce1 O2 2_554 . 2_565 97.92(7) ?
Mo2 Ce1 O6 2_554 . . 75.04(8) ?
Mo2 Ce1 O7 2_554 . . 36.94(6) ?
Ce1 Ce1 Ce1 2_564 . 2_565 165.350(8) ?
Ce1 Ce1 Br1 2_564 . 1_545 96.290(9) ?
Ce1 Ce1 Br2 2_564 . . 49.961(9) ?
Ce1 Ce1 Br2 2_564 . 2_565 128.880(11) ?
Ce1 Ce1 O1 2_564 . . 35.88(7) ?
Ce1 Ce1 O1 2_564 . 2_565 130.34(7) ?
Ce1 Ce1 O2 2_564 . . 37.06(7) ?
Ce1 Ce1 O2 2_564 . 2_565 157.31(7) ?
Ce1 Ce1 O6 2_564 . . 88.67(6) ?
Ce1 Ce1 O7 2_564 . . 96.25(6) ?
Ce1 Ce1 Br1 2_565 . 1_545 95.738(9) ?
Ce1 Ce1 Br2 2_565 . . 128.486(11) ?
Ce1 Ce1 Br2 2_565 . 2_565 49.555(9) ?
Ce1 Ce1 O1 2_565 . . 156.97(7) ?
Ce1 Ce1 O1 2_565 . 2_565 35.89(7) ?
Ce1 Ce1 O2 2_565 . . 129.03(7) ?
Ce1 Ce1 O2 2_565 . 2_565 35.82(7) ?
Ce1 Ce1 O6 2_565 . . 89.06(6) ?
Ce1 Ce1 O7 2_565 . . 96.47(6) ?
Br1 Ce1 Br2 1_545 . . 68.56(3) ?
Br1 Ce1 Br2 1_545 . 2_565 68.34(3) ?
Br1 Ce1 O1 1_545 . . 77.31(7) ?
Br1 Ce1 O1 1_545 . 2_565 130.68(8) ?
Br1 Ce1 O2 1_545 . . 131.98(8) ?
Br1 Ce1 O2 1_545 . 2_565 75.83(7) ?
Br1 Ce1 O6 1_545 . . 133.70(9) ?
Br1 Ce1 O7 1_545 . . 64.40(10) ?
Br2 Ce1 Br2 . . 2_565 79.695(12) ?
Br2 Ce1 O1 . . . 69.80(8) ?
Br2 Ce1 O1 . . 2_565 126.30(8) ?
Br2 Ce1 O2 . . . 69.64(8) ?
Br2 Ce1 O2 . . 2_565 138.98(8) ?
Br2 Ce1 O6 . . . 137.84(6) ?
Br2 Ce1 O7 . . . 116.69(9) ?
Br2 Ce1 O1 2_565 . . 140.50(8) ?
Br2 Ce1 O1 2_565 . 2_565 69.47(8) ?
Br2 Ce1 O2 2_565 . . 124.98(8) ?
Br2 Ce1 O2 2_565 . 2_565 68.51(8) ?
Br2 Ce1 O6 2_565 . . 137.83(6) ?
Br2 Ce1 O7 2_565 . . 116.71(9) ?
O1 Ce1 O1 . . 2_565 149.74(11) ?
O1 Ce1 O2 . . . 66.87(10) ?
O1 Ce1 O2 . . 2_565 121.66(10) ?
O1 Ce1 O6 . . . 80.65(10) ?
O1 Ce1 O7 . . . 60.64(10) ?
O1 Ce1 O2 2_565 . . 93.33(10) ?
O1 Ce1 O2 2_565 . 2_565 65.77(10) ?
O1 Ce1 O6 2_565 . . 71.11(11) ?
O1 Ce1 O7 2_565 . . 116.26(11) ?
O2 Ce1 O2 . . 2_565 150.78(11) ?
O2 Ce1 O6 . . . 71.40(11) ?
O2 Ce1 O7 . . . 117.70(11) ?
O2 Ce1 O6 2_565 . . 82.17(10) ?
O2 Ce1 O7 2_565 . . 61.10(10) ?
O6 Ce1 O7 . . . 69.30(13) ?
Mo1 Ce2 Mo1 1_455 . 2_465 67.289(8) ?
Mo1 Ce2 Ce2 1_455 . 2_574 59.384(6) ?
Mo1 Ce2 Ce2 1_455 . 2_575 133.923(8) ?
Mo1 Ce2 Br1 1_455 . . 87.62(2) ?
Mo1 Ce2 Br1 1_455 . 2_575 136.97(3) ?
Mo1 Ce2 Br2 1_455 . 2_565 68.675(14) ?
Mo1 Ce2 O3 1_455 . . 23.78(7) ?
Mo1 Ce2 O3 1_455 . 2_575 144.50(8) ?
Mo1 Ce2 O4 1_455 . 1_565 86.67(7) ?
Mo1 Ce2 O4 1_455 . 2_565 98.03(7) ?
Mo1 Ce2 O5 1_455 . 1_465 74.13(10) ?
Mo1 Ce2 O8 1_455 . 2_465 37.18(7) ?
Mo1 Ce2 Ce2 2_465 . 2_574 126.510(8) ?
Mo1 Ce2 Ce2 2_465 . 2_575 66.771(7) ?
Mo1 Ce2 Br1 2_465 . . 134.35(3) ?
Mo1 Ce2 Br1 2_465 . 2_575 93.13(2) ?
Mo1 Ce2 Br2 2_465 . 2_565 66.750(15) ?
Mo1 Ce2 O3 2_465 . . 91.07(7) ?
Mo1 Ce2 O3 2_465 . 2_575 91.92(7) ?
Mo1 Ce2 O4 2_465 . 1_565 139.80(8) ?
Mo1 Ce2 O4 2_465 . 2_565 30.74(7) ?
Mo1 Ce2 O5 2_465 . 1_465 69.70(11) ?
Mo1 Ce2 O8 2_465 . 2_465 30.16(7) ?
Ce2 Ce2 Ce2 2_574 . 2_575 164.909(8) ?
Ce2 Ce2 Br1 2_574 . . 49.815(9) ?
Ce2 Ce2 Br1 2_574 . 2_575 128.715(11) ?
Ce2 Ce2 Br2 2_574 . 2_565 96.279(9) ?
Ce2 Ce2 O3 2_574 . . 35.73(7) ?
Ce2 Ce2 O3 2_574 . 2_575 130.06(7) ?
Ce2 Ce2 O4 2_574 . 1_565 37.36(8) ?
Ce2 Ce2 O4 2_574 . 2_565 157.10(7) ?
Ce2 Ce2 O5 2_574 . 1_465 91.43(7) ?
Ce2 Ce2 O8 2_574 . 2_465 96.36(7) ?
Ce2 Ce2 Br1 2_575 . . 128.478(12) ?
Ce2 Ce2 Br1 2_575 . 2_575 49.687(9) ?
Ce2 Ce2 Br2 2_575 . 2_565 96.109(9) ?
Ce2 Ce2 O3 2_575 . . 157.60(8) ?
Ce2 Ce2 O3 2_575 . 2_575 35.69(8) ?
Ce2 Ce2 O4 2_575 . 1_565 128.44(8) ?
Ce2 Ce2 O4 2_575 . 2_565 36.16(7) ?
Ce2 Ce2 O5 2_575 . 1_465 87.00(7) ?
Ce2 Ce2 O8 2_575 . 2_465 96.76(7) ?
Br1 Ce2 Br1 . . 2_575 79.662(12) ?
Br1 Ce2 Br2 . . 2_565 68.76(3) ?
Br1 Ce2 O3 . . . 69.30(8) ?
Br1 Ce2 O3 . . 2_575 125.56(8) ?
Br1 Ce2 O4 . . 1_565 70.41(9) ?
Br1 Ce2 O4 . . 2_565 140.32(8) ?
Br1 Ce2 O5 . . 1_465 140.80(7) ?
Br1 Ce2 O8 . . 2_465 116.78(9) ?
Br1 Ce2 Br2 2_575 . 2_565 68.39(3) ?
Br1 Ce2 O3 2_575 . . 139.96(8) ?
Br1 Ce2 O3 2_575 . 2_575 69.17(8) ?
Br1 Ce2 O4 2_575 . 1_565 125.69(8) ?
Br1 Ce2 O4 2_575 . 2_565 69.51(8) ?
Br1 Ce2 O5 2_575 . 1_465 136.41(7) ?
Br1 Ce2 O8 2_575 . 2_465 116.70(9) ?
Br2 Ce2 O3 2_565 . . 76.96(7) ?
Br2 Ce2 O3 2_565 . 2_575 130.71(8) ?
Br2 Ce2 O4 2_565 . 1_565 132.57(8) ?
Br2 Ce2 O4 2_565 . 2_565 76.85(7) ?
Br2 Ce2 O5 2_565 . 1_465 130.69(12) ?
Br2 Ce2 O8 2_565 . 2_465 64.27(10) ?
O3 Ce2 O3 . . 2_575 150.45(11) ?
O3 Ce2 O4 . . 1_565 66.77(10) ?
O3 Ce2 O4 . . 2_565 121.81(10) ?
O3 Ce2 O5 . . 1_465 81.92(11) ?
O3 Ce2 O8 . . 2_465 60.95(10) ?
O3 Ce2 O4 2_575 . 1_565 92.84(11) ?
O3 Ce2 O4 2_575 . 2_565 65.66(10) ?
O3 Ce2 O5 2_575 . 1_465 71.66(12) ?
O3 Ce2 O8 2_575 . 2_465 116.91(11) ?
O4 Ce2 O4 1_565 . 2_565 148.77(11) ?
O4 Ce2 O5 1_565 . 1_465 74.10(12) ?
O4 Ce2 O8 1_565 . 2_465 117.09(11) ?
O4 Ce2 O5 2_565 . 1_465 77.56(12) ?
O4 Ce2 O8 2_565 . 2_465 60.89(10) ?
O5 Ce2 O8 1_465 . 2_465 66.49(15) ?
Ce1 Br1 Ce2 1_565 . . 120.70(3) ?
Ce1 Br1 Ce2 1_565 . 2_574 111.35(3) ?
Ce2 Br1 Ce2 . . 2_574 80.498(11) ?
Ce1 Br2 Ce1 . . 2_564 80.484(11) ?
Ce1 Br2 Ce2 . . 2_564 111.70(3) ?
Ce1 Br2 Ce2 2_564 . 2_564 120.04(3) ?
Mo2 O1 Ce1 2_554 . . 122.65(16) ?
Mo2 O1 Ce1 2_554 . 2_564 128.88(17) ?
Ce1 O1 Ce1 . . 2_564 108.23(11) ?
Mo2 O2 Ce1 2_564 . . 148.50(18) ?
Mo2 O2 Ce1 2_564 . 2_564 102.80(14) ?
Ce1 O2 Ce1 . . 2_564 107.11(11) ?
Mo1 O3 Ce2 1_455 . . 122.47(17) ?
Mo1 O3 Ce2 1_455 . 2_574 128.46(18) ?
Ce2 O3 Ce2 . . 2_574 108.58(11) ?
Mo1 O4 Ce2 1_455 . 1_545 150.09(18) ?
Mo1 O4 Ce2 1_455 . 2_564 102.69(15) ?
Ce2 O4 Ce2 1_545 . 2_564 106.48(11) ?
Mo2 O5 Ce2 . . 1_645 164.49(17) ?
Mo1 O6 Ce1 . . . 163.85(19) ?
Mo2 O7 Mo2 . . 2_554 158.2(2) ?
Mo2 O7 Ce1 . . . 101.05(15) ?
Mo2 O7 Ce1 2_554 . . 100.18(12) ?
Mo1 O8 Mo1 . . 2_564 158.9(2) ?
Mo1 O8 Ce2 . . 2_664 101.21(15) ?
Mo1 O8 Ce2 2_564 . 2_664 99.48(12) ?

loop_
_geom_bond_atom_site_label_1
_geom_bond_atom_site_label_2
_geom_bond_site_symmetry_1
_geom_bond_site_symmetry_2
_geom_bond_distance
_geom_bond_publ_flag
Mo1 Ce2 . 1_655 3.7865(4) ?
Mo1 Ce2 . 2_664 3.4442(4) ?
Mo1 O3 . 1_655 1.810(3) ?
Mo1 O4 . 1_655 1.805(3) ?
Mo1 O6 . . 1.741(3) ?
Mo1 O8 . . 1.764(3) ?
Mo1 O8 . 2_565 2.320(3) ?
Mo2 Ce1 . . 3.4372(4) ?
Mo2 Ce1 . 2_555 3.8016(4) ?
Mo2 O1 . 2_555 1.818(3) ?
Mo2 O2 . 2_565 1.804(3) ?
Mo2 O5 . . 1.750(4) ?
Mo2 O7 . . 1.768(3) ?
Mo2 O7 . 2_555 2.321(3) ?
Ce1 Ce1 . 2_564 4.0491(2) ?
Ce1 Ce1 . 2_565 4.0491(2) ?
Ce1 Br1 . 1_545 3.2167(12) ?
Ce1 Br2 . . 3.1245(5) ?
Ce1 Br2 . 2_565 3.1433(5) ?
Ce1 O1 . . 2.499(3) ?
Ce1 O1 . 2_565 2.499(3) ?
Ce1 O2 . . 2.480(3) ?
Ce1 O2 . 2_565 2.554(3) ?
Ce1 O6 . . 2.457(3) ?
Ce1 O7 . . 2.628(4) ?
Ce2 Ce2 . 2_574 4.0512(2) ?
Ce2 Ce2 . 2_575 4.0512(2) ?
Ce2 Br1 . . 3.1321(5) ?
Ce2 Br1 . 2_575 3.1380(5) ?
Ce2 Br2 . 2_565 3.2172(12) ?
Ce2 O3 . . 2.493(3) ?
Ce2 O3 . 2_575 2.496(3) ?
Ce2 O4 . 1_565 2.493(3) ?
Ce2 O4 . 2_565 2.564(3) ?
Ce2 O5 . 1_465 2.451(4) ?
Ce2 O8 . 2_465 2.635(4) ?

loop_
_geom_hbond_atom_site_label_D
_geom_hbond_atom_site_label_H
_geom_hbond_atom_site_label_A
_geom_hbond_site_symmetry_D
_geom_hbond_site_symmetry_H
_geom_hbond_site_symmetry_A
_geom_hbond_distance_DH
_geom_hbond_distance_HA
_geom_hbond_distance_DA
_geom_hbond_angle_DHA
_geom_hbond_publ_flag
? ? ? ? ? ? ? ? ? ? ?

loop_
_geom_torsion_atom_site_label_1
_geom_torsion_atom_site_label_2
_geom_torsion_atom_site_label_3
_geom_torsion_atom_site_label_4
_geom_torsion_site_symmetry_1
_geom_torsion_site_symmetry_2
_geom_torsion_site_symmetry_3
_geom_torsion_site_symmetry_4
_geom_torsion
_geom_torsion_publ_flag
? ? ? ? ? ? ? ? ? ?

loop_
_restr_angle_atom_site_label_1
_restr_angle_site_symmetry_1
_restr_angle_atom_site_label_2
_restr_angle_site_symmetry_2
_restr_angle_atom_site_label_3
_restr_angle_site_symmetry_3
_restr_angle_target
_restr_angle_target_weight_param
? ? ? ? ? ? ? ?

loop_
_restr_distance_atom_site_label_1
_restr_distance_site_symmetry_1
_restr_distance_atom_site_label_2
_restr_distance_site_symmetry_2
_restr_distance_target
_restr_distance_target_weight_param
? ? ? ? ? ?

loop_
_restr_equal_angle_atom_site_label_1
_restr_equal_angle_site_symmetry_1
_restr_equal_angle_atom_site_label_2
_restr_equal_angle_site_symmetry_2
_restr_equal_angle_atom_site_label_3
_restr_equal_angle_site_symmetry_3
_restr_equal_angle_class_class_id
_restr_equal_angle_class_target_weight_param
? ? ? ? ? ? ? ?

loop_
_restr_equal_distance_atom_site_label_1
_restr_equal_distance_site_symmetry_1
_restr_equal_distance_atom_site_label_2
_restr_equal_distance_site_symmetry_2
_restr_equal_distance_class_class_id
_restr_equal_distance_class_target_weight_param
? ? ? ? ? ?

loop_
_restr_equal_torsion_atom_site_label_1
_restr_equal_torsion_site_symmetry_1
_restr_equal_torsion_atom_site_label_2
_restr_equal_torsion_site_symmetry_2
_restr_equal_torsion_atom_site_label_3
_restr_equal_torsion_site_symmetry_3
_restr_equal_torsion_atom_site_label_4
_restr_equal_torsion_site_symmetry_4
_restr_equal_torsion_class_class_id
_restr_equal_torsion_class_target_weight_param
? ? ? ? ? ? ? ? ? ?

loop_
_restr_torsion_atom_site_label_1
_restr_torsion_site_symmetry_1
_restr_torsion_atom_site_label_2
_restr_torsion_site_symmetry_2
_restr_torsion_atom_site_label_3
_restr_torsion_site_symmetry_3
_restr_torsion_atom_site_label_4
_restr_torsion_site_symmetry_4
_restr_torsion_angle_target
_restr_torsion_weight_param
? ? ? ? ? ? ? ? ? ?

loop_
_twin_individual_id
_twin_individual_mass_fraction_refined
_twin_individual_twin_matrix_11
_twin_individual_twin_matrix_12
_twin_individual_twin_matrix_13
_twin_individual_twin_matrix_21
_twin_individual_twin_matrix_22
_twin_individual_twin_matrix_23
_twin_individual_twin_matrix_31
_twin_individual_twin_matrix_32
_twin_individual_twin_matrix_33
1 0.74(3) 1 0 0 0 1 0 0 0 1
2 0.028(18) 1 0 0 0 -1 0 0 0 -1
3 0.033(19) -1 0 0 0 -1 0 0 0 -1
4 0.198(18) -1 0 0 0 1 0 0 0 1

loop_
_jana_atom_site_adp_c_label
_jana_atom_site_adp_c_type_symbol
_jana_atom_site_adp_c_111
_jana_atom_site_adp_c_112
_jana_atom_site_adp_c_113
_jana_atom_site_adp_c_122
_jana_atom_site_adp_c_123
_jana_atom_site_adp_c_133
_jana_atom_site_adp_c_222
_jana_atom_site_adp_c_223
_jana_atom_site_adp_c_233
_jana_atom_site_adp_c_333
? ? ? ? ? ? ? ? ? ? ? ?

loop_
_jana_atom_site_adp_d_label
_jana_atom_site_adp_d_type_symbol
_jana_atom_site_adp_d_1111
_jana_atom_site_adp_d_1112
_jana_atom_site_adp_d_1113
_jana_atom_site_adp_d_1122
_jana_atom_site_adp_d_1123
_jana_atom_site_adp_d_1133
_jana_atom_site_adp_d_1222
_jana_atom_site_adp_d_1223
_jana_atom_site_adp_d_1233
_jana_atom_site_adp_d_1333
_jana_atom_site_adp_d_2222
_jana_atom_site_adp_d_2223
_jana_atom_site_adp_d_2233
_jana_atom_site_adp_d_2333
_jana_atom_site_adp_d_3333
? ? ? ? ? ? ? ? ? ? ? ? ? ? ? ? ?

loop_
_jana_atom_site_adp_e_label
_jana_atom_site_adp_e_type_symbol
_jana_atom_site_adp_e_11111
_jana_atom_site_adp_e_11112
_jana_atom_site_adp_e_11113
_jana_atom_site_adp_e_11122
_jana_atom_site_adp_e_11123
_jana_atom_site_adp_e_11133
_jana_atom_site_adp_e_11222
_jana_atom_site_adp_e_11223
_jana_atom_site_adp_e_11233
_jana_atom_site_adp_e_11333
_jana_atom_site_adp_e_12222
_jana_atom_site_adp_e_12223
_jana_atom_site_adp_e_12233
_jana_atom_site_adp_e_12333
_jana_atom_site_adp_e_13333
_jana_atom_site_adp_e_22222
_jana_atom_site_adp_e_22223
_jana_atom_site_adp_e_22233
_jana_atom_site_adp_e_22333
_jana_atom_site_adp_e_23333
_jana_atom_site_adp_e_33333
? ? ? ? ? ? ? ? ? ? ? ? ? ? ? ? ? ? ? ? ? ? ?

loop_
_jana_atom_site_adp_f_label
_jana_atom_site_adp_f_type_symbol
_jana_atom_site_adp_f_111111
_jana_atom_site_adp_f_111112
_jana_atom_site_adp_f_111113
_jana_atom_site_adp_f_111122
_jana_atom_site_adp_f_111123
_jana_atom_site_adp_f_111133
_jana_atom_site_adp_f_111222
_jana_atom_site_adp_f_111223
_jana_atom_site_adp_f_111233
_jana_atom_site_adp_f_111333
_jana_atom_site_adp_f_112222
_jana_atom_site_adp_f_112223
_jana_atom_site_adp_f_112233
_jana_atom_site_adp_f_112333
_jana_atom_site_adp_f_113333
_jana_atom_site_adp_f_122222
_jana_atom_site_adp_f_122223
_jana_atom_site_adp_f_122233
_jana_atom_site_adp_f_122333
_jana_atom_site_adp_f_123333
_jana_atom_site_adp_f_133333
_jana_atom_site_adp_f_222222
_jana_atom_site_adp_f_222223
_jana_atom_site_adp_f_222233
_jana_atom_site_adp_f_222333
_jana_atom_site_adp_f_223333
_jana_atom_site_adp_f_233333
_jana_atom_site_adp_f_333333
? ? ? ? ? ? ? ? ? ? ? ? ? ? ? ? ? ? ? ? ? ? ? ? ? ? ? ? ? ?
